data_2235709
loop_
_publ_author_name
'Nikolayenko, Varvara I.'
'Akerman, Matthew P.'
'Grimmer, Craig D.'
'Reddy, Desigan'

_publ_section_title
;
 1,6-Bis[(2,2':6',2''-terpyridin-4'-yl)oxy]hexane
;
_journal_coeditor_code YK2063
_journal_issue 7
_journal_name_full 'Acta Crystallographica Section E'
_journal_page_first o2272
_journal_page_last o2273
_journal_paper_doi 10.1107/S1600536812029017
_journal_volume 68
_journal_year 2012
_chemical_formula_iupac 'C36 H32 N6 O2'
_chemical_formula_moiety 'C36 H32 N6 O2'
_chemical_formula_sum 'C36 H32 N6 O2'
_chemical_formula_weight 580.7
_chemical_name_common L3
_chemical_name_systematic
;
1,6-Bis[(2,2':6',2''-terpyridin-4'-yl)oxy]hexane
;
_space_group_IT_number 61
_symmetry_cell_setting orthorhombic
_symmetry_space_group_name_Hall '-P 2ac 2ab'
_symmetry_space_group_name_H-M 'P b c a'
_atom_sites_solution_hydrogens geom
_atom_sites_solution_primary direct
_atom_sites_solution_secondary difmap
_audit_creation_method SHELXL-97
_cell_angle_alpha 90
_cell_angle_beta 90
_cell_angle_gamma 90
_cell_formula_units_Z 4
_cell_length_a 15.139(5)
_cell_length_b 11.428(5)
_cell_length_c 16.760(5)
_cell_measurement_reflns_used 2098
_cell_measurement_temperature 100(2)
_cell_measurement_theta_max 26.0
_cell_measurement_theta_min 3.2
_cell_volume 2899.6(18)
_computing_cell_refinement 'CrysAlis CCD (Oxford Diffraction, 2008)'
_computing_data_collection 'CrysAlis CCD (Oxford Diffraction, 2008)'
_computing_data_reduction 'CrysAlis RED (Oxford Diffraction, 2008)'
_computing_molecular_graphics 'ORTEP-3 (Farrugia, 1999)'
_computing_publication_material 'publCIF (Westrip, 2010)'
_computing_structure_refinement 'SHELXL97 (Sheldrick, 2008)'
_computing_structure_solution 'SHELXS97 (Sheldrick, 2008)'
_diffrn_ambient_temperature 100(2)
_diffrn_measured_fraction_theta_full 0.998
_diffrn_measured_fraction_theta_max 1.000
_diffrn_measurement_device_type 'Oxford Diffraction Xcalibur 2 CCD'
_diffrn_measurement_method 'omega scans at fixed theta angles'
_diffrn_radiation_monochromator graphite
_diffrn_radiation_source 'fine-focus sealed tube'
_diffrn_radiation_type MoK\a
_diffrn_radiation_wavelength 0.71073
_diffrn_reflns_av_R_equivalents 0.0642
_diffrn_reflns_av_sigmaI/netI 0.0388
_diffrn_reflns_limit_h_max 18
_diffrn_reflns_limit_h_min -18
_diffrn_reflns_limit_k_max 14
_diffrn_reflns_limit_k_min -12
_diffrn_reflns_limit_l_max 20
_diffrn_reflns_limit_l_min -20
_diffrn_reflns_number 20354
_diffrn_reflns_theta_full 26.00
_diffrn_reflns_theta_max 26.05
_diffrn_reflns_theta_min 3.23
_diffrn_standards_decay_% 0
_diffrn_standards_interval_count 0
_diffrn_standards_interval_time 0
_diffrn_standards_number 0
_exptl_absorpt_coefficient_mu 0.085
_exptl_absorpt_correction_T_max 0.9832
_exptl_absorpt_correction_T_min 0.9668
_exptl_absorpt_correction_type multi-scan
_exptl_absorpt_process_details '(Blessing, 1995)'
_exptl_crystal_colour colourless
_exptl_crystal_density_diffrn 1.330
_exptl_crystal_density_method 'not measured'
_exptl_crystal_description needle
_exptl_crystal_F_000 1224
_exptl_crystal_size_max 0.40
_exptl_crystal_size_mid 0.20
_exptl_crystal_size_min 0.20
_refine_diff_density_max 0.172
_refine_diff_density_min -0.264
_refine_ls_extinction_method none
_refine_ls_goodness_of_fit_ref 0.944
_refine_ls_hydrogen_treatment constr
_refine_ls_matrix_type full
_refine_ls_number_parameters 199
_refine_ls_number_reflns 2859
_refine_ls_number_restraints 0
_refine_ls_restrained_S_all 0.944
_refine_ls_R_factor_all 0.0572
_refine_ls_R_factor_gt 0.0380
_refine_ls_shift/su_max 0.001
_refine_ls_shift/su_mean 0.000
_refine_ls_structure_factor_coef Fsqd
_refine_ls_weighting_details 'calc w=1/[\s^2^(Fo^2^)+(0.0644P)^2^+0.0P] where P=(Fo^2^+2Fc^2^)/3'
_refine_ls_weighting_scheme calc
_refine_ls_wR_factor_gt 0.0951
_refine_ls_wR_factor_ref 0.0995
_reflns_number_gt 2098
_reflns_number_total 2859
_reflns_threshold_expression I>2sigma(I)
_cod_data_source_file yk2063.cif
_cod_data_source_block I
_cod_database_code 2235709
_cod_database_fobs_code 2235709

loop_
_symmetry_equiv_pos_as_xyz
'x, y, z'
'-x+1/2, -y, z+1/2'
'x+1/2, -y+1/2, -z'
'-x, y+1/2, -z+1/2'
'-x, -y, -z'
'x-1/2, y, -z-1/2'
'-x-1/2, y-1/2, z'
'x, -y-1/2, z-1/2'

loop_
_atom_site_type_symbol
_atom_site_label
_atom_site_fract_x
_atom_site_fract_y
_atom_site_fract_z
_atom_site_U_iso_or_equiv
_atom_site_adp_type
_atom_site_calc_flag
_atom_site_refinement_flags
_atom_site_occupancy
_atom_site_symmetry_multiplicity
C C1 0.33229(9) 0.02089(12) 0.29739(9) 0.0207(3) Uani d . 1 1
H H1 0.3600 -0.0452 0.2738 0.025 Uiso calc R 1 1
C C2 0.34439(10) 0.13004(12) 0.26216(9) 0.0251(4) Uani d . 1 1
H H2 0.3790 0.1379 0.2152 0.030 Uiso calc R 1 1
C C3 0.30541(10) 0.22649(12) 0.29648(9) 0.0242(3) Uani d . 1 1
H H3 0.3124 0.3019 0.2734 0.029 Uiso calc R 1 1
C C4 0.25569(9) 0.21180(12) 0.36541(8) 0.0203(3) Uani d . 1 1
H H4 0.2288 0.2770 0.3907 0.024 Uiso calc R 1 1
C C5 0.24615(9) 0.10061(12) 0.39646(8) 0.0168(3) Uani d . 1 1
C C6 0.19174(9) 0.07961(12) 0.46867(8) 0.0165(3) Uani d . 1 1
C C7 0.15172(9) -0.02860(12) 0.48099(8) 0.0176(3) Uani d . 1 1
H H7 0.1608 -0.0915 0.4448 0.021 Uiso calc R 1 1
C C8 0.09834(9) -0.04198(12) 0.54744(8) 0.0171(3) Uani d . 1 1
C C9 0.08764(9) 0.05263(12) 0.59918(8) 0.0181(3) Uani d . 1 1
H H9 0.0506 0.0462 0.6447 0.022 Uiso calc R 1 1
C C10 0.13161(9) 0.15523(12) 0.58311(8) 0.0169(3) Uani d . 1 1
C C11 0.12409(9) 0.25867(12) 0.63712(8) 0.0183(3) Uani d . 1 1
C C12 0.16340(10) 0.36471(12) 0.61690(9) 0.0210(3) Uani d . 1 1
H H12 0.1964 0.3725 0.5690 0.025 Uiso calc R 1 1
C C13 0.15333(10) 0.45889(13) 0.66836(9) 0.0249(4) Uani d . 1 1
H H13 0.1788 0.5327 0.6559 0.030 Uiso calc R 1 1
C C14 0.10571(10) 0.44385(13) 0.73784(9) 0.0251(4) Uani d . 1 1
H H14 0.0972 0.5071 0.7738 0.030 Uiso calc R 1 1
C C15 0.07083(10) 0.33492(13) 0.75376(9) 0.0248(4) Uani d . 1 1
H H15 0.0398 0.3245 0.8025 0.030 Uiso calc R 1 1
C C16 0.06992(9) -0.24153(11) 0.51510(9) 0.0194(3) Uani d . 1 1
H H16A 0.1330 -0.2642 0.5175 0.023 Uiso calc R 1 1
H H16B 0.0554 -0.2212 0.4592 0.023 Uiso calc R 1 1
C C17 0.01309(10) -0.34175(11) 0.54245(9) 0.0197(3) Uani d . 1 1
H H17A -0.0499 -0.3192 0.5396 0.024 Uiso calc R 1 1
H H17B 0.0272 -0.3612 0.5986 0.024 Uiso calc R 1 1
C C18 0.02948(9) -0.44830(11) 0.48956(9) 0.0194(3) Uani d . 1 1
H H18A 0.0192 -0.4263 0.4332 0.023 Uiso calc R 1 1
H H18B 0.0920 -0.4722 0.4948 0.023 Uiso calc R 1 1
N N1 0.28336(8) 0.00494(10) 0.36295(7) 0.0196(3) Uani d . 1 1
N N2 0.18298(8) 0.17077(9) 0.51806(7) 0.0176(3) Uani d . 1 1
N N3 0.07781(8) 0.24306(10) 0.70493(7) 0.0205(3) Uani d . 1 1
O O 0.05447(6) -0.14203(8) 0.56613(6) 0.0204(2) Uani d . 1 1

loop_
_atom_site_aniso_label
_atom_site_aniso_U_11
_atom_site_aniso_U_22
_atom_site_aniso_U_33
_atom_site_aniso_U_12
_atom_site_aniso_U_13
_atom_site_aniso_U_23
C1 0.0226(8) 0.0216(8) 0.0178(7) -0.0008(6) 0.0034(6) -0.0049(6)
C2 0.0274(9) 0.0297(9) 0.0183(8) -0.0054(6) 0.0059(6) -0.0001(7)
C3 0.0310(8) 0.0187(7) 0.0230(8) -0.0061(6) 0.0010(7) 0.0019(6)
C4 0.0230(8) 0.0180(7) 0.0198(7) -0.0019(6) -0.0002(6) -0.0025(6)
C5 0.0176(7) 0.0190(7) 0.0137(7) -0.0016(6) -0.0026(6) -0.0010(6)
C6 0.0175(7) 0.0164(7) 0.0155(7) 0.0008(5) -0.0018(6) 0.0011(6)
C7 0.0202(8) 0.0157(7) 0.0168(7) 0.0005(5) -0.0006(6) -0.0014(6)
C8 0.0175(7) 0.0149(7) 0.0189(7) -0.0013(5) -0.0029(6) 0.0024(6)
C9 0.0203(8) 0.0199(7) 0.0141(7) 0.0011(6) -0.0001(6) 0.0000(6)
C10 0.0173(7) 0.0184(7) 0.0150(7) 0.0019(5) -0.0017(6) 0.0000(6)
C11 0.0185(7) 0.0194(7) 0.0172(7) 0.0015(6) -0.0016(6) -0.0023(6)
C12 0.0228(8) 0.0210(8) 0.0191(8) -0.0016(6) 0.0006(6) -0.0015(6)
C13 0.0268(8) 0.0179(8) 0.0299(8) -0.0012(6) -0.0026(7) -0.0035(6)
C14 0.0265(8) 0.0243(8) 0.0246(8) 0.0020(6) -0.0016(7) -0.0090(7)
C15 0.0251(8) 0.0284(8) 0.0209(8) 0.0028(7) 0.0015(7) -0.0047(7)
C16 0.0237(7) 0.0146(7) 0.0198(7) -0.0008(6) 0.0020(6) -0.0018(6)
C17 0.0228(8) 0.0164(7) 0.0199(8) -0.0006(6) 0.0014(6) -0.0002(6)
C18 0.0212(8) 0.0163(7) 0.0208(7) -0.0008(6) 0.0023(6) -0.0004(6)
N1 0.0215(6) 0.0190(6) 0.0184(6) 0.0003(5) 0.0008(5) -0.0016(5)
N2 0.0205(6) 0.0165(6) 0.0159(6) 0.0007(5) -0.0010(5) -0.0004(5)
N3 0.0226(6) 0.0214(6) 0.0175(6) 0.0001(5) 0.0023(5) -0.0025(5)
O 0.0262(6) 0.0146(5) 0.0203(5) -0.0041(4) 0.0044(4) -0.0012(4)

loop_
_atom_type_symbol
_atom_type_description
_atom_type_scat_dispersion_real
_atom_type_scat_dispersion_imag
_atom_type_scat_source
C C 0.0033 0.0016 'International Tables Vol C Tables 4.2.6.8 and 6.1.1.4'
H H 0.0000 0.0000 'International Tables Vol C Tables 4.2.6.8 and 6.1.1.4'
N N 0.0061 0.0033 'International Tables Vol C Tables 4.2.6.8 and 6.1.1.4'
O O 0.0106 0.0060 'International Tables Vol C Tables 4.2.6.8 and 6.1.1.4'

loop_
_geom_angle_atom_site_label_1
_geom_angle_atom_site_label_2
_geom_angle_atom_site_label_3
_geom_angle_site_symmetry_1
_geom_angle
N1 C1 C2 . 122.88(13)
C3 C2 C1 . 118.96(14)
C2 C3 C4 . 118.91(13)
C5 C4 C3 . 118.73(13)
N1 C5 C4 . 122.98(13)
N1 C5 C6 . 116.09(12)
C4 C5 C6 . 120.91(12)
N2 C6 C7 . 123.83(13)
N2 C6 C5 . 115.77(12)
C7 C6 C5 . 120.39(12)
C8 C7 C6 . 118.09(13)
O C8 C7 . 124.28(12)
O C8 C9 . 116.87(12)
C7 C8 C9 . 118.86(13)
C10 C9 C8 . 118.87(13)
N2 C10 C9 . 123.26(13)
N2 C10 C11 . 115.45(12)
C9 C10 C11 . 121.29(12)
N3 C11 C12 . 122.87(13)
N3 C11 C10 . 116.54(12)
C12 C11 C10 . 120.59(13)
C13 C12 C11 . 118.48(14)
C14 C13 C12 . 119.06(14)
C15 C14 C13 . 118.38(14)
N3 C15 C14 . 124.12(14)
O C16 C17 . 109.06(11)
C16 C17 C18 . 109.71(12)
C18 C18 C17 5_546 112.98(15)
C1 N1 C5 . 117.52(12)
C6 N2 C10 . 117.06(11)
C15 N3 C11 . 117.05(12)
C8 O C16 . 116.58(11)

loop_
_geom_bond_atom_site_label_1
_geom_bond_atom_site_label_2
_geom_bond_site_symmetry_2
_geom_bond_distance
C1 N1 . 1.3374(18)
C1 C2 . 1.392(2)
C2 C3 . 1.377(2)
C3 C4 . 1.389(2)
C4 C5 . 1.380(2)
C5 N1 . 1.3527(18)
C5 C6 . 1.4833(19)
C6 N2 . 1.3374(18)
C6 C7 . 1.3917(19)
C7 C8 . 1.3845(19)
C8 O . 1.3581(17)
C8 C9 . 1.395(2)
C9 C10 . 1.374(2)
C10 N2 . 1.3508(18)
C10 C11 . 1.4934(19)
C11 N3 . 1.3467(18)
C11 C12 . 1.391(2)
C12 C13 . 1.388(2)
C13 C14 . 1.380(2)
C14 C15 . 1.378(2)
C15 N3 . 1.3354(18)
C16 O . 1.4422(17)
C16 C17 . 1.5031(19)
C17 C18 . 1.527(2)
C18 C18 5_546 1.521(3)

loop_
_geom_hbond_atom_site_label_D
_geom_hbond_atom_site_label_H
_geom_hbond_atom_site_label_A
_geom_hbond_site_symmetry_A
_geom_hbond_distance_DH
_geom_hbond_distance_HA
_geom_hbond_distance_DA
_geom_hbond_angle_DHA
_geom_hbond_publ_flag
C15 H15 O 4_556 0.950 2.652 3.575(2) 164 yes
C1 H1 N3 2_554 0.950 2.708 3.654(2) 174 yes
C4 H4 N1 7_665 0.949 2.652 3.402(2) 136 yes
C2 H2 O 2_554 0.950 2.694 3.627(2) 168 yes

loop_
_geom_torsion_atom_site_label_1
_geom_torsion_atom_site_label_2
_geom_torsion_atom_site_label_3
_geom_torsion_atom_site_label_4
_geom_torsion_site_symmetry_4
_geom_torsion
N1 C1 C2 C3 . 0.8(2)
C1 C2 C3 C4 . 0.4(2)
C2 C3 C4 C5 . -0.9(2)
C3 C4 C5 N1 . 0.3(2)
C3 C4 C5 C6 . -178.31(13)
N1 C5 C6 N2 . 155.72(12)
C4 C5 C6 N2 . -25.62(19)
N1 C5 C6 C7 . -25.77(19)
C4 C5 C6 C7 . 152.89(13)
N2 C6 C7 C8 . 1.3(2)
C5 C6 C7 C8 . -177.08(12)
C6 C7 C8 O . 179.13(13)
C6 C7 C8 C9 . -0.5(2)
O C8 C9 C10 . 179.26(12)
C7 C8 C9 C10 . -1.1(2)
C8 C9 C10 N2 . 2.1(2)
C8 C9 C10 C11 . -178.83(12)
N2 C10 C11 N3 . -175.94(12)
C9 C10 C11 N3 . 4.92(19)
N2 C10 C11 C12 . 4.17(19)
C9 C10 C11 C12 . -174.98(14)
N3 C11 C12 C13 . -1.0(2)
C10 C11 C12 C13 . 178.92(12)
C11 C12 C13 C14 . 0.7(2)
C12 C13 C14 C15 . 0.7(2)
C13 C14 C15 N3 . -2.1(2)
O C16 C17 C18 . -179.36(11)
C16 C17 C18 C18 5_546 -176.75(15)
C2 C1 N1 C5 . -1.4(2)
C4 C5 N1 C1 . 0.9(2)
C6 C5 N1 C1 . 179.51(12)
C7 C6 N2 C10 . -0.4(2)
C5 C6 N2 C10 . 178.08(12)
C9 C10 N2 C6 . -1.4(2)
C11 C10 N2 C6 . 179.51(12)
C14 C15 N3 C11 . 1.8(2)
C12 C11 N3 C15 . -0.2(2)
C10 C11 N3 C15 . 179.86(12)
C7 C8 O C16 . 3.91(19)
C9 C8 O C16 . -176.42(12)
C17 C16 O C8 . -177.42(11)
